data_1542994
loop_
_publ_author_name
'Baert, Fran\,cois'
'Cabanetos, Cl\'ement'
'Allain, Magali'
'Silvestre, Virginie'
'Leriche, Philippe'
'Blanchard, Philippe'

_publ_section_title
;
 Thieno[2,3-b]indole-Based Small Push-Pull Chromophores: Synthesis,
 Structure, and Electronic Properties.
;
_journal_issue 7
_journal_name_full 'Organic letters'
_journal_page_first 1582
_journal_page_last 1585
_journal_paper_doi 10.1021/acs.orglett.6b00438
_journal_volume 18
_journal_year 2016
_chemical_formula_moiety 'C15 H9 N3 S1'
_chemical_formula_sum 'C15 H9 N3 S'
_chemical_formula_weight 263.31
_space_group_IT_number 2
_symmetry_cell_setting triclinic
_symmetry_space_group_name_Hall '-P 1'
_symmetry_space_group_name_H-M 'P -1'
_atom_sites_solution_hydrogens geom
_atom_sites_solution_primary direct
_atom_sites_solution_secondary difmap
_audit_creation_date 2015-03-20T11:21:26-00:00
_audit_creation_method 'WinGX routine CIF_UPDATE'
_cell_angle_alpha 102.653(2)
_cell_angle_beta 96.246(2)
_cell_angle_gamma 95.869(2)
_cell_formula_units_Z 4
_cell_length_a 9.1174(2)
_cell_length_b 11.1302(3)
_cell_length_c 12.8185(3)
_cell_measurement_reflns_used 7998
_cell_measurement_temperature 150.0(1)
_cell_measurement_theta_max 76.112
_cell_measurement_theta_min 3.58
_cell_volume 1250.97(5)
_computing_cell_refinement 'CrysAlisPro, Agilent Technologies, V1.171.37.35g'
_computing_data_collection 'CrysAlisPro, Agilent Technologies, V1.171.37.35g'
_computing_data_reduction 'CrysAlisPro, Agilent Technologies, V1.171.37.35g'
_computing_molecular_graphics 'DIAMOND 3.2k (Crystal Impact GbR 2005)'
_computing_publication_material 'WinGX publication routines (Farrugia, 1999)'
_computing_structure_refinement 'SHELXL-97 (Sheldrick, 1997)'
_computing_structure_solution 'SIR2004 (Burla and al., 2005)'
_diffrn_ambient_temperature 150.0(1)
_diffrn_detector_area_resol_mean 5.199
_diffrn_measured_fraction_theta_full 0.989
_diffrn_measured_fraction_theta_max 0.976
_diffrn_measurement_device_type 'SuperNova, Single source at offset, AtlasS2'
_diffrn_measurement_method '\w scans'
_diffrn_radiation_monochromator mirror
_diffrn_radiation_probe x-ray
_diffrn_radiation_type CuK\a
_diffrn_radiation_wavelength 1.54184
_diffrn_reflns_av_R_equivalents 0.0246
_diffrn_reflns_limit_h_max 11
_diffrn_reflns_limit_h_min -11
_diffrn_reflns_limit_k_max 14
_diffrn_reflns_limit_k_min -13
_diffrn_reflns_limit_l_max 15
_diffrn_reflns_limit_l_min -16
_diffrn_reflns_number 15823
_diffrn_reflns_theta_full 70
_diffrn_reflns_theta_max 76.88
_diffrn_reflns_theta_min 3.57
_exptl_absorpt_coefficient_mu 2.188
_exptl_absorpt_correction_T_max 1
_exptl_absorpt_correction_T_min 0.8015
_exptl_absorpt_correction_type multi-scan
_exptl_absorpt_process_details
;
        CrysAlisPro, Agilent Technologies,
        Version 1.171.37.35g (release 09-12-2014 CrysAlis171 .NET)
        (compiled Dec  9 2014,15:38:47)
        Empirical absorption correction using spherical harmonics,
 implemented in SCALE3 ABSPACK scaling algorithm.
;
_exptl_crystal_colour orange
_exptl_crystal_density_diffrn 1.398
_exptl_crystal_density_method 'not measured'
_exptl_crystal_description plate
_exptl_crystal_F_000 544
_exptl_crystal_size_max 0.2093
_exptl_crystal_size_mid 0.08
_exptl_crystal_size_min 0.0495
_refine_diff_density_max 0.581
_refine_diff_density_min -0.376
_refine_ls_extinction_method none
_refine_ls_goodness_of_fit_ref 1.085
_refine_ls_hydrogen_treatment constr
_refine_ls_matrix_type full
_refine_ls_number_parameters 345
_refine_ls_number_reflns 5157
_refine_ls_number_restraints 0
_refine_ls_restrained_S_all 1.085
_refine_ls_R_factor_all 0.0507
_refine_ls_R_factor_gt 0.044
_refine_ls_shift/su_max 0.001
_refine_ls_structure_factor_coef Fsqd
_refine_ls_weighting_details 'calc w=1/[\s^2^(Fo^2^)+(0.0666P)^2^+0.5246P] where P=(Fo^2^+2Fc^2^)/3'
_refine_ls_weighting_scheme calc
_refine_ls_wR_factor_gt 0.1176
_refine_ls_wR_factor_ref 0.1251
_reflns_number_gt 4552
_reflns_number_total 5157
_reflns_threshold_expression >2sigma(I)
_cod_data_source_file ol6b00438_si_002.cif
_cod_data_source_block fb076_150k
_cod_database_code 1542994

loop_
_symmetry_equiv_pos_as_xyz
'x, y, z'
'-x, -y, -z'

loop_
_atom_site_label
_atom_site_type_symbol
_atom_site_fract_x
_atom_site_fract_y
_atom_site_fract_z
_atom_site_U_iso_or_equiv
_atom_site_adp_type
_atom_site_occupancy
_atom_site_calc_flag
_atom_site_refinement_flags
C1 C 0.4089(2) 0.12599(18) 0.47384(16) 0.0340(4) Uani 1 d .
C2 C 0.4314(2) 0.06008(18) 0.37279(16) 0.0351(4) Uani 1 d .
H2 H 0.3588 0.0025 0.3262 0.042 Uiso 1 calc R
C3 C 0.5751(2) 0.08962(17) 0.34842(16) 0.0338(4) Uani 1 d .
C4 C 0.6597(2) 0.18021(17) 0.43253(15) 0.0323(4) Uani 1 d .
C5 C 0.6704(2) 0.06201(18) 0.26597(16) 0.0358(4) Uani 1 d .
C6 C 0.8067(2) 0.13957(18) 0.30658(16) 0.0351(4) Uani 1 d .
C7 C 0.9266(3) 0.1402(2) 0.24768(18) 0.0406(4) Uani 1 d .
H7 H 1.015 0.1926 0.2747 0.049 Uiso 1 calc R
C8 C 0.9081(3) 0.0591(2) 0.14709(19) 0.0456(5) Uani 1 d .
H8 H 0.9863 0.0564 0.1061 0.055 Uiso 1 calc R
C9 C 0.7749(3) -0.0188(2) 0.10568(18) 0.0469(5) Uani 1 d .
H9 H 0.7661 -0.0719 0.0377 0.056 Uiso 1 calc R
C10 C 0.6557(3) -0.01833(19) 0.16427(17) 0.0420(5) Uani 1 d .
H10 H 0.5675 -0.0706 0.1362 0.05 Uiso 1 calc R
C11 C 0.9113(2) 0.3079(2) 0.47365(18) 0.0398(4) Uani 1 d .
H11A H 0.9124 0.3802 0.4443 0.06 Uiso 1 calc R
H11B H 1.0066 0.2784 0.4721 0.06 Uiso 1 calc R
H11C H 0.8905 0.3288 0.5468 0.06 Uiso 1 calc R
C12 C 0.2728(2) 0.11207(18) 0.51512(16) 0.0347(4) Uani 1 d .
H12 H 0.1964 0.0593 0.4679 0.042 Uiso 1 calc R
C13 C 0.2356(2) 0.16429(19) 0.61421(17) 0.0360(4) Uani 1 d .
C14 C 0.0871(2) 0.1395(2) 0.63796(17) 0.0390(4) Uani 1 d .
C15 C 0.3399(2) 0.24131(19) 0.69958(17) 0.0377(4) Uani 1 d .
C16 C 0.6438(2) 0.38790(17) 0.22900(15) 0.0336(4) Uani 1 d .
C17 C 0.7893(2) 0.44672(17) 0.24566(16) 0.0339(4) Uani 1 d .
H17 H 0.8291 0.5077 0.307 0.041 Uiso 1 calc R
C18 C 0.8700(2) 0.40507(17) 0.16104(15) 0.0321(4) Uani 1 d .
C19 C 0.7805(2) 0.31411(17) 0.07896(15) 0.0321(4) Uani 1 d .
C20 C 1.0127(2) 0.42043(18) 0.12357(16) 0.0341(4) Uani 1 d .
C21 C 0.9994(2) 0.33712(17) 0.02112(16) 0.0331(4) Uani 1 d .
C22 C 1.1155(2) 0.3281(2) -0.04047(17) 0.0380(4) Uani 1 d .
H22 H 1.105 0.2731 -0.1076 0.046 Uiso 1 calc R
C23 C 1.2484(2) 0.4049(2) 0.00240(19) 0.0420(5) Uani 1 d .
H23 H 1.3286 0.4011 -0.0368 0.05 Uiso 1 calc R
C24 C 1.2635(2) 0.4875(2) 0.10338(19) 0.0428(5) Uani 1 d .
H24 H 1.3534 0.5378 0.1301 0.051 Uiso 1 calc R
C25 C 1.1471(2) 0.49575(19) 0.16426(18) 0.0386(4) Uani 1 d .
H25 H 1.1585 0.5509 0.2314 0.046 Uiso 1 calc R
C26 C 0.7934(2) 0.1818(2) -0.10368(17) 0.0407(4) Uani 1 d .
H26A H 0.7519 0.1068 -0.0865 0.061 Uiso 1 calc R
H26B H 0.8709 0.164 -0.1476 0.061 Uiso 1 calc R
H26C H 0.717 0.2146 -0.1424 0.061 Uiso 1 calc R
C27 C 0.5438(2) 0.41093(18) 0.30472(15) 0.0342(4) Uani 1 d .
H27 H 0.5782 0.4757 0.3645 0.041 Uiso 1 calc R
C28 C 0.4034(2) 0.35320(18) 0.30481(15) 0.0338(4) Uani 1 d .
C29 C 0.3313(2) 0.24856(19) 0.22389(15) 0.0352(4) Uani 1 d .
C30 C 0.3214(2) 0.39481(19) 0.39177(16) 0.0370(4) Uani 1 d .
N1 N 0.79705(18) 0.21141(15) 0.40973(13) 0.0340(3) Uani 1 d .
N2 N -0.0328(2) 0.1218(2) 0.65607(16) 0.0487(5) Uani 1 d .
N3 N 0.4255(2) 0.30224(19) 0.76855(17) 0.0508(5) Uani 1 d .
N4 N 0.85480(18) 0.27252(15) -0.00452(13) 0.0329(3) Uani 1 d .
N5 N 0.2730(2) 0.16178(18) 0.16179(15) 0.0458(4) Uani 1 d .
N6 N 0.2550(2) 0.42699(19) 0.46172(16) 0.0466(4) Uani 1 d .
S1 S 0.56864(5) 0.22912(4) 0.54137(4) 0.03253(13) Uani 1 d .
S2 S 0.60237(5) 0.27879(4) 0.10339(4) 0.03307(13) Uani 1 d .

loop_
_atom_site_aniso_label
_atom_site_aniso_U_11
_atom_site_aniso_U_22
_atom_site_aniso_U_33
_atom_site_aniso_U_23
_atom_site_aniso_U_13
_atom_site_aniso_U_12
C1 0.0322(9) 0.0337(9) 0.0346(9) 0.0086(7) 0.0004(7) 0.0000(7)
C2 0.0372(9) 0.0328(9) 0.0344(9) 0.0097(7) 0.0010(8) 0.0004(7)
C3 0.0381(9) 0.0322(9) 0.0316(9) 0.0084(7) 0.0044(7) 0.0045(7)
C4 0.0320(9) 0.0343(9) 0.0319(9) 0.0093(7) 0.0055(7) 0.0052(7)
C5 0.0457(11) 0.0314(9) 0.0327(9) 0.0099(7) 0.0078(8) 0.0079(8)
C6 0.0417(10) 0.0336(9) 0.0345(10) 0.0130(8) 0.0099(8) 0.0103(8)
C7 0.0453(11) 0.0410(10) 0.0415(11) 0.0155(9) 0.0146(9) 0.0110(8)
C8 0.0570(13) 0.0463(11) 0.0425(11) 0.0166(9) 0.0221(10) 0.0189(10)
C9 0.0697(15) 0.0401(11) 0.0343(10) 0.0084(9) 0.0146(10) 0.0154(10)
C10 0.0569(12) 0.0338(10) 0.0359(10) 0.0092(8) 0.0060(9) 0.0062(9)
C11 0.0349(10) 0.0421(10) 0.0414(11) 0.0112(9) 0.0027(8) -0.0004(8)
C12 0.0311(9) 0.0376(9) 0.0356(10) 0.0124(8) 0.0009(7) 0.0013(7)
C13 0.0310(9) 0.0402(10) 0.0386(10) 0.0132(8) 0.0048(8) 0.0035(7)
C14 0.0374(10) 0.0455(11) 0.0355(10) 0.0143(8) 0.0037(8) 0.0022(8)
C15 0.0372(10) 0.0353(9) 0.0417(11) 0.0093(8) 0.0115(8) 0.0033(8)
C16 0.0379(10) 0.0324(9) 0.0297(9) 0.0065(7) 0.0020(7) 0.0050(7)
C17 0.0385(10) 0.0312(9) 0.0308(9) 0.0070(7) 0.0007(7) 0.0044(7)
C18 0.0345(9) 0.0302(8) 0.0313(9) 0.0088(7) 0.0007(7) 0.0036(7)
C19 0.0339(9) 0.0309(9) 0.0313(9) 0.0076(7) 0.0034(7) 0.0027(7)
C20 0.0341(9) 0.0331(9) 0.0361(10) 0.0128(8) 0.0007(7) 0.0036(7)
C21 0.0323(9) 0.0332(9) 0.0372(10) 0.0144(8) 0.0044(7) 0.0061(7)
C22 0.0381(10) 0.0422(10) 0.0375(10) 0.0150(8) 0.0063(8) 0.0082(8)
C23 0.0324(9) 0.0503(12) 0.0499(12) 0.0223(10) 0.0091(9) 0.0087(8)
C24 0.0308(9) 0.0447(11) 0.0539(13) 0.0194(10) -0.0013(9) -0.0007(8)
C25 0.0362(10) 0.0363(9) 0.0428(11) 0.0129(8) -0.0018(8) 0.0017(8)
C26 0.0434(11) 0.0415(10) 0.0321(10) 0.0002(8) 0.0062(8) -0.0017(8)
C27 0.0386(10) 0.0329(9) 0.0297(9) 0.0043(7) 0.0027(7) 0.0058(7)
C28 0.0374(9) 0.0355(9) 0.0271(9) 0.0039(7) 0.0044(7) 0.0057(7)
C29 0.0372(9) 0.0411(10) 0.0276(9) 0.0075(8) 0.0068(7) 0.0048(8)
C30 0.0370(10) 0.0384(10) 0.0324(10) 0.0030(8) 0.0022(8) 0.0039(8)
N1 0.0326(8) 0.0351(8) 0.0346(8) 0.0076(7) 0.0075(6) 0.0035(6)
N2 0.0379(10) 0.0658(12) 0.0440(10) 0.0156(9) 0.0115(8) 0.0017(8)
N3 0.0492(11) 0.0492(11) 0.0474(11) 0.0013(9) 0.0112(9) -0.0075(9)
N4 0.0334(8) 0.0343(8) 0.0296(8) 0.0057(6) 0.0052(6) 0.0008(6)
N5 0.0507(10) 0.0455(10) 0.0356(9) 0.0016(8) 0.0076(8) -0.0043(8)
N6 0.0397(9) 0.0516(10) 0.0415(10) -0.0043(8) 0.0098(8) 0.0017(8)
S1 0.0307(2) 0.0349(2) 0.0304(2) 0.00514(17) 0.00523(17) 0.00096(17)
S2 0.0334(2) 0.0347(2) 0.0287(2) 0.00359(17) 0.00505(17) 0.00047(17)

loop_
_atom_type_symbol
_atom_type_description
_atom_type_scat_dispersion_real
_atom_type_scat_dispersion_imag
_atom_type_scat_source
C C 0.0181 0.0091 'International Tables Vol C Tables 4.2.6.8 and 6.1.1.4'
H H 0 0 'International Tables Vol C Tables 4.2.6.8 and 6.1.1.4'
N N 0.0311 0.018 'International Tables Vol C Tables 4.2.6.8 and 6.1.1.4'
S S 0.3331 0.5567 'International Tables Vol C Tables 4.2.6.8 and 6.1.1.4'

loop_
_geom_angle_atom_site_label_1
_geom_angle_atom_site_label_2
_geom_angle_atom_site_label_3
_geom_angle
C2 C1 C12 122.84(18)
C2 C1 S1 112.19(15)
C12 C1 S1 124.96(16)
C1 C2 C3 112.88(18)
C1 C2 H2 123.6
C3 C2 H2 123.6
C4 C3 C2 111.14(17)
C4 C3 C5 105.86(17)
C2 C3 C5 142.99(19)
N1 C4 C3 111.98(17)
N1 C4 S1 133.42(15)
C3 C4 S1 114.60(15)
C10 C5 C6 119.11(19)
C10 C5 C3 135.1(2)
C6 C5 C3 105.79(17)
C7 C6 N1 128.2(2)
C7 C6 C5 122.3(2)
N1 C6 C5 109.42(17)
C8 C7 C6 117.0(2)
C8 C7 H7 121.5
C6 C7 H7 121.5
C7 C8 C9 121.7(2)
C7 C8 H8 119.2
C9 C8 H8 119.2
C10 C9 C8 121.1(2)
C10 C9 H9 119.5
C8 C9 H9 119.5
C9 C10 C5 118.8(2)
C9 C10 H10 120.6
C5 C10 H10 120.6
N1 C11 H11A 109.5
N1 C11 H11B 109.5
H11A C11 H11B 109.5
N1 C11 H11C 109.5
H11A C11 H11C 109.5
H11B C11 H11C 109.5
C13 C12 C1 129.91(19)
C13 C12 H12 115
C1 C12 H12 115
C12 C13 C15 123.21(18)
C12 C13 C14 120.38(19)
C15 C13 C14 116.38(18)
N2 C14 C13 178.5(2)
N3 C15 C13 179.0(2)
C17 C16 C27 123.53(18)
C17 C16 S2 111.99(15)
C27 C16 S2 124.46(15)
C16 C17 C18 113.35(17)
C16 C17 H17 123.3
C18 C17 H17 123.3
C17 C18 C19 110.51(17)
C17 C18 C20 143.99(18)
C19 C18 C20 105.49(17)
N4 C19 C18 112.02(17)
N4 C19 S2 133.04(15)
C18 C19 S2 114.95(15)
C25 C20 C21 118.99(19)
C25 C20 C18 134.8(2)
C21 C20 C18 106.23(16)
C22 C21 N4 128.30(19)
C22 C21 C20 122.36(19)
N4 C21 C20 109.32(17)
C21 C22 C23 117.3(2)
C21 C22 H22 121.4
C23 C22 H22 121.4
C22 C23 C24 121.1(2)
C22 C23 H23 119.4
C24 C23 H23 119.4
C25 C24 C23 121.2(2)
C25 C24 H24 119.4
C23 C24 H24 119.4
C24 C25 C20 119.1(2)
C24 C25 H25 120.5
C20 C25 H25 120.5
N4 C26 H26A 109.5
N4 C26 H26B 109.5
H26A C26 H26B 109.5
N4 C26 H26C 109.5
H26A C26 H26C 109.5
H26B C26 H26C 109.5
C28 C27 C16 130.41(18)
C28 C27 H27 114.8
C16 C27 H27 114.8
C27 C28 C29 124.33(18)
C27 C28 C30 120.12(18)
C29 C28 C30 115.52(18)
N5 C29 C28 177.3(2)
N6 C30 C28 179.3(2)
C4 N1 C6 106.95(16)
C4 N1 C11 127.57(17)
C6 N1 C11 125.29(17)
C19 N4 C21 106.94(16)
C19 N4 C26 126.01(16)
C21 N4 C26 127.00(17)
C4 S1 C1 89.18(9)
C19 S2 C16 89.20(9)

loop_
_geom_bond_atom_site_label_1
_geom_bond_atom_site_label_2
_geom_bond_distance
C1 C2 1.389(3)
C1 C12 1.409(3)
C1 S1 1.7708(19)
C2 C3 1.403(3)
C2 H2 0.93
C3 C4 1.399(3)
C3 C5 1.442(3)
C4 N1 1.346(2)
C4 S1 1.7154(19)
C5 C10 1.394(3)
C5 C6 1.415(3)
C6 C7 1.395(3)
C6 N1 1.404(3)
C7 C8 1.385(3)
C7 H7 0.93
C8 C9 1.397(4)
C8 H8 0.93
C9 C10 1.387(3)
C9 H9 0.93
C10 H10 0.93
C11 N1 1.452(3)
C11 H11A 0.96
C11 H11B 0.96
C11 H11C 0.96
C12 C13 1.370(3)
C12 H12 0.93
C13 C15 1.426(3)
C13 C14 1.432(3)
C14 N2 1.149(3)
C15 N3 1.153(3)
C16 C17 1.391(3)
C16 C27 1.404(3)
C16 S2 1.7684(19)
C17 C18 1.398(3)
C17 H17 0.93
C18 C19 1.406(3)
C18 C20 1.442(3)
C19 N4 1.350(2)
C19 S2 1.7097(19)
C20 C25 1.391(3)
C20 C21 1.417(3)
C21 C22 1.387(3)
C21 N4 1.404(2)
C22 C23 1.392(3)
C22 H22 0.93
C23 C24 1.398(3)
C23 H23 0.93
C24 C25 1.383(3)
C24 H24 0.93
C25 H25 0.93
C26 N4 1.455(2)
C26 H26A 0.96
C26 H26B 0.96
C26 H26C 0.96
C27 C28 1.373(3)
C27 H27 0.93
C28 C29 1.425(3)
C28 C30 1.429(3)
C29 N5 1.147(3)
C30 N6 1.149(3)
